data_2009965
loop_
_publ_author_name
'George, C.'
'Lahti, P. M.'
'Modarelli, D. A.'
'Inceli, A.'

_publ_section_title
;
 Substituted diphenyl oxalates
;
_journal_issue 8
_journal_name_full 'Acta Crystallographica Section C'
_journal_page_first 1308
_journal_page_last 1312
_journal_paper_doi 10.1107/S0108270193012235
_journal_volume 50
_journal_year 1994
_chemical_formula_sum 'C32 H46 O6'
_chemical_formula_weight 526.7
_space_group_IT_number 14
_space_group_name_Hall '-P 2yn'
_space_group_name_H-M_alt 'P 1 21/n 1'
_symmetry_cell_setting monoclinic
_symmetry_space_group_name_Hall '-P 2yn'
_symmetry_space_group_name_H-M 'P 1 21/n 1'
_atom_type_scat_source IntTabIV
_cell_angle_alpha 90.
_cell_angle_beta 91.13
_cell_angle_gamma 90.
_cell_formula_units_Z 2
_cell_length_a 9.241(2)
_cell_length_b 11.402(3)
_cell_length_c 14.877(2)
_cell_measurement_reflns_used 25
_cell_measurement_temperature 293
_cell_measurement_theta_max 18
_cell_measurement_theta_min 11
_cell_volume 1567.2(6)
_diffrn_measurement_device 'Siemens R3m/V'
_diffrn_measurement_method \q/2\q
_diffrn_radiation_type MoK\a
_diffrn_radiation_wavelength 0.71073
_diffrn_reflns_av_R_equivalents 0.019
_diffrn_reflns_limit_h_max 9
_diffrn_reflns_limit_h_min 0
_diffrn_reflns_limit_k_max 12
_diffrn_reflns_limit_k_min 0
_diffrn_reflns_limit_l_max 16
_diffrn_reflns_limit_l_min -15
_diffrn_reflns_number 2421
_diffrn_reflns_theta_max 22.5
_diffrn_standards_interval_count 97
_diffrn_standards_number 3
_exptl_absorpt_coefficient_mu 0.08
_exptl_absorpt_correction_type none
_exptl_crystal_colour clear
_exptl_crystal_density_diffrn 1.116
_exptl_crystal_description plate
_exptl_crystal_size_max 0.40
_exptl_crystal_size_mid 0.40
_exptl_crystal_size_min 0.10
_refine_diff_density_max 0.18
_refine_diff_density_min -0.20
_refine_ls_extinction_coef '\c = 0.0029(5)'
_refine_ls_extinction_method 'F^*^ = F[1 + 0.002\cF^2^/sin(2\q)]^-1/4^'
_refine_ls_goodness_of_fit_obs 1.66
_refine_ls_number_parameters 194
_refine_ls_number_reflns 1335
_refine_ls_R_factor_obs 0.064
_refine_ls_structure_factor_coef F
_refine_ls_weighting_details 'w = 1/[\s(|F~o~|) + 0.00023(F~o~)^2^]'
_refine_ls_weighting_scheme calc
_refine_ls_wR_factor_obs 0.065
_reflns_number_observed 1335
_reflns_number_total 2061
_reflns_observed_criterion F~o~>3\s(F~o~)
_cod_data_source_file hh1075.cif
_cod_data_source_block hh1075_structure_3_of_3
_cod_depositor_comments
;
The following automatic conversions were performed:

'_refine_ls_weighting_scheme' value '1/[\s(|F~o~|) +
0.00023(F~o~)^2^]' was changed to 'calc'. New tag
'_refine_ls_weighting_details' was created. The value of the new tag
was set to 'w = 1/[\s(|F~o~|) + 0.00023(F~o~)^2^]'.

Automatic conversion script
Id: cif_fix_values 3143 2015-03-26 13:38:13Z robertas 
;
_cod_original_cell_volume 1567.2(5)
_cod_original_sg_symbol_H-M 'P 21/n'
_cod_database_code 2009965

loop_
_space_group_symop_id
_space_group_symop_operation_xyz
1 x,y,z
2 -x+1/2,y+1/2,-z+1/2
3 -x,-y,-z
4 x+1/2,-y+1/2,z+1/2

loop_
_atom_site_label
_atom_site_fract_x
_atom_site_fract_y
_atom_site_fract_z
_atom_site_U_iso_or_equiv
_atom_site_occupancy
_atom_site_disorder_group
C(1) .0109(4) .6208(3) .6795(3) .0510(10) 1 .
C(2) .1048(4) .5710(3) .7433(3) .0510(10) 1 .
C(3) .0673(4) .5876(3) .8321(3) .059(2) 1 .
C(4) -.0516(5) .6518(4) .8553(3) .063(2) 1 .
C(5) -.1346(4) .7068(4) .7904(3) .062(2) 1 .
C(6) -.1062(4) .6930(4) .6992(3) .055(2) 1 .
O(1) .0363(3) .6000(2) .5855(2) .05210 1 .
C(7) -.0175(5) .5027(5) .5502(3) .065(2) 1 .
O(2) -.0832(4) .4282(3) .5882(2) .104(2) 1 .
C(8) .2441(4) .5011(4) .7239(3) .066(2) 1 .
C(9) .2105(7) .3730(5) .7204(7) .147(4) 0.9 1
C(10) .3204(5) .5392(6) .6399(4) .102(3) 0.9 1
C(11) .3581(7) .5259(8) .7981(5) .130(3) 0.9 1
C(9') .259(6) .437(4) .6329(19) .111(13) 0.1 2
C(10') .279(6) .409(4) .799(3) .111(13) 0.1 2
C(11') .380(4) .583(4) .731(4) .111(13) 0.1 2
O(3) -.0777(4) .6557(3) .9457(2) .0930(10) 1 .
C(12) -.2041(8) .7071(6) .9730(3) .137(3) 1 .
C(13) -.2028(5) .7553(4) .6288(3) .067(2) 1 .
C(14) -.2980(7) .8487(6) .6715(4) .123(3) 0.9 1
C(15) -.3035(6) .6659(6) .5827(5) .112(3) 0.9 1
C(16) -.1163(5) .8183(5) .5568(3) .079(2) 0.9 1
C(14') -.198(14) .8898(18) .624(9) .33(4) 0.1 2
C(15') -.357(6) .717(11) .652(8) .33(4) 0.1 2
C(16') -.168(13) .708(11) .535(4) .33(4) 0.1 2
H(3) .1267 .5532 .8788 ? 1 .
H(5) -.2134 .7560 .8081 ? 1 .
H(9A) .2983 .3297 .7087 ? 0.9 1
H(9B) .1736 .3479 .7774 ? 0.9 1
H(9C) .1408 .3576 .6738 ? 0.9 1
H(10A) .3482 .6211 .6461 ? 0.9 1
H(10B) .2573 .5309 .5890 ? 0.9 1
H(10C) .4061 .4933 .6352 ? 0.9 1
H(11A) .3799 .6083 .8006 ? 0.9 1
H(11B) .4449 .4826 .7874 ? 0.9 1
H(11C) .3207 .5023 .8561 ? 0.9 1
H(9'A) .1800 .3909 .6204 ? 0.1 2
H(9'B) .3489 .3998 .6300 ? 0.1 2
H(9'C) .2604 .5026 .5856 ? 0.1 2
H(10D) .2008 .3506 .7980 ? 0.1 2
H(10E) .2866 .4441 .8550 ? 0.1 2
H(10F) .3671 .3681 .7838 ? 0.1 2
H(11D) .4662 .5392 .7219 ? 0.1 2
H(11E) .3857 .6151 .7931 ? 0.1 2
H(11F) .3716 .6464 .6907 ? 0.1 2
H(12A) -.2101 .7038 1.0377 ? 1 .
H(12B) -.2864 .6651 .9474 ? 1 .
H(12C) -.2188 .7872 .9539 ? 1 .
H(14A) -.3595 .8118 .7144 ? 0.9 1
H(14B) -.3573 .8847 .6251 ? 0.9 1
H(14C) -.2386 .9060 .7001 ? 0.9 1
H(15A) -.3624 .6286 .6260 ? 0.9 1
H(15B) -.2460 .6097 .5505 ? 0.9 1
H(15C) -.3634 .7047 .5382 ? 0.9 1
H(16A) -.0585 .7619 .5260 ? 0.9 1
H(16B) -.0559 .8759 .5848 ? 0.9 1
H(16C) -.1823 .8550 .5149 ? 0.9 1
H(14D) -.2131 .9155 .6925 ? 0.1 2
H(14E) -.2664 .9223 .5919 ? 0.1 2
H(14F) -.1004 .9147 .6151 ? 0.1 2
H(15D) -.3736 .7412 .7158 ? 0.1 2
H(15E) -.3423 .6324 .6519 ? 0.1 2
H(15F) -.4261 .7508 .6152 ? 0.1 2
H(16D -.2371 .7568 .4907 ? 0.1 2
H(16E) -.1911 .6327 .5265 ? 0.1 2
H(16F) -.0751 .7321 .5175 ? 0.1 2

loop_
_geom_angle_atom_site_label_1
_geom_angle_atom_site_label_2
_geom_angle_atom_site_label_3
_geom_angle
_geom_angle_publ_flag
C(2) C(1) C(6) 124.9(4) yes
C(6) C(1) O(1) 116.2(3) yes
C(1) C(2) C(8) 126.3(4) yes
C(2) C(3) C(4) 121.9(4) yes
C(3) C(4) O(3) 114.9(4) yes
C(4) C(5) C(6) 121.3(4) yes
C(1) C(6) C(13) 124.9(3) yes
C(1) O(1) C(7) 117.2(3) yes
O(1) C(7) C(7A) 109.6(5) yes
C(2) C(8) C(9) 109.7(4) yes
C(9) C(8) C(10) 110.6(5) yes
C(9) C(8) C(11) 110.1(5) yes
C(2) C(8) C(9') 119.8(19) yes
C(2) C(8) C(11') 110.4(16) yes
C(6) C(13) C(14) 111.7(4) yes
C(14) C(13) C(15) 107.4(4) yes
C(14) C(13) C(16) 106.1(4) yes
C(6) C(13) C(14') 119.(5) yes
C(6) C(13) C(16') 109.(4) yes
C(14') C(13) C(16') 109.(7) yes
C(2) C(1) O(1) 118.8(3) yes
C(1) C(2) C(3) 115.5(3) yes
C(3) C(2) C(8) 118.2(3) yes
C(3) C(4) C(5) 120.5(4) yes
C(5) C(4) O(3) 124.6(4) yes
C(1) C(6) C(5) 115.6(3) yes
C(5) C(6) C(13) 119.5(3) yes
O(1) C(7) O(2) 126.9(4) yes
O(2) C(7) C(7A) 123.5(5) yes
C(2) C(8) C(10) 114.2(4) yes
C(2) C(8) C(11) 109.5(4) yes
C(10) C(8) C(11) 102.6(4) yes
C(2) C(8) C(10') 112.1(19) yes
C(4) O(3) C(12) 118.1(4) yes
C(6) C(13) C(15) 109.7(4) yes
C(6) C(13) C(16) 112.9(3) yes
C(15) C(13) C(16) 108.7(4) yes
C(6) C(13) C(15') 104.(4) yes
C(14') C(13) C(15') 109.(7) yes
C(15') C(13) C(16') 109.(7) yes

loop_
_geom_bond_atom_site_label_1
_geom_bond_atom_site_label_2
_geom_bond_distance
_geom_bond_publ_flag
C(1) C(2) 1.394(5) yes
C(1) O(1) 1.442(5) yes
C(2) C(8) 1.546(6) yes
C(4) C(5) 1.372(6) yes
C(5) C(6) 1.396(6) yes
O(1) C(7) 1.321(5) yes
C(7) C(7A) 1.536(8) yes
C(8) C(10) 1.511(7) yes
C(8) C(9') 1.55(4) yes
C(8) C(11') 1.56(4) yes
C(13) C(14) 1.528(8) yes
C(13) C(16) 1.528(7) yes
C(13) C(15') 1.53(6) yes
C(1) C(6) 1.395(5) yes
C(2) C(3) 1.385(6) yes
C(3) C(4) 1.370(6) yes
C(4) O(3) 1.372(5) yes
C(6) C(13) 1.537(6) yes
C(7) O(2) 1.193(6) yes
C(8) C(9) 1.495(7) yes
C(8) C(11) 1.536(8) yes
C(8) C(10') 1.56(4) yes
O(3) C(12) 1.375(8) yes
C(13) C(15) 1.533(8) yes
C(13) C(14') 1.54(2) yes
C(13) C(16') 1.54(6) yes

loop_
_geom_torsion_atom_site_label_1
_geom_torsion_atom_site_label_2
_geom_torsion_atom_site_label_3
_geom_torsion_atom_site_label_4
_geom_torsion
_geom_torsion_publ_flag
O C C O 180 yes
O C C O 180 yes
C7 O1 C1 C2 85.1 yes
C8 O3 C1' C2' -85.1 yes

loop_
_cod_changelog_entry_id
_cod_changelog_entry_author
_cod_changelog_entry_date
_cod_changelog_entry_text
1 'Vaitkus, Antanas' 2022-10-03T16:14:00+03:00
;
 Added atom site occupancy values and disorder information after consulting
 the original publication.
;
